data_4128443
loop_
_publ_author_name
'Wehrmann, Caleb M.'
'Charlton, Ryan T.'
'Chen, Mark S.'

_publ_section_title
;
 A Concise Synthetic Strategy for Accessing Ambient Stable Bisphenalenyls
 toward Achieving Electroactive Open-Shell \p-Conjugated Materials.
;
_journal_issue 7
_journal_name_full 'Journal of the American Chemical Society'
_journal_page_first 3240
_journal_page_last 3248
_journal_paper_doi 10.1021/jacs.8b13300
_journal_volume 141
_journal_year 2019
_chemical_formula_moiety '2(C H Cl3), C44 H24'
_chemical_formula_sum 'C46 H26 Cl6'
_chemical_formula_weight 791.37
_chemical_name_systematic Ph2-IDPL
_space_group_crystal_system triclinic
_space_group_IT_number 2
_space_group_name_Hall '-P 1'
_space_group_name_H-M_alt 'P -1'
_atom_sites_solution_hydrogens geom
_audit_creation_date 2018-08-31
_audit_creation_method
;
Olex2 1.2
(compiled 2018.05.29 svn.r3508 for OlexSys, GUI svn.r5506)
;
_audit_update_record
;
2018-07-12 # Formatted by publCIF
;
_cell_angle_alpha 106.928(5)
_cell_angle_beta 111.639(6)
_cell_angle_gamma 92.186(5)
_cell_formula_units_Z 1
_cell_length_a 9.0833(6)
_cell_length_b 9.8014(6)
_cell_length_c 11.3650(7)
_cell_measurement_reflns_used 4306
_cell_measurement_temperature 150
_cell_measurement_theta_max 27.48
_cell_measurement_theta_min 3.153
_cell_volume 887.63(11)
_computing_molecular_graphics 'Olex2 (Dolomanov et al., 2009)'
_computing_publication_material 'Olex2 (Dolomanov et al., 2009)'
_computing_structure_refinement 'ShelXL (Sheldrick, 2015)'
_diffrn_ambient_temperature 150
_diffrn_detector 'CCD area detector'
_diffrn_detector_area_resol_mean 7.9
_diffrn_detector_type 'Bruker SMART CCD 1K area detector'
_diffrn_measured_fraction_theta_full 1.000
_diffrn_measured_fraction_theta_max 0.875
_diffrn_measurement_device 'three-circle diffractometer'
_diffrn_measurement_device_type 'Bruker SMART CCD 1K area detector'
_diffrn_measurement_method '\w scans'
_diffrn_radiation_monochromator graphite
_diffrn_radiation_probe x-ray
_diffrn_radiation_type MoK\a
_diffrn_radiation_wavelength 0.71073
_diffrn_reflns_av_R_equivalents 0.0401
_diffrn_reflns_av_unetI/netI 0.0352
_diffrn_reflns_Laue_measured_fraction_full 1.000
_diffrn_reflns_Laue_measured_fraction_max 0.875
_diffrn_reflns_limit_h_max 12
_diffrn_reflns_limit_h_min -13
_diffrn_reflns_limit_k_max 13
_diffrn_reflns_limit_k_min -14
_diffrn_reflns_limit_l_max 15
_diffrn_reflns_limit_l_min -15
_diffrn_reflns_number 17956
_diffrn_reflns_point_group_measured_fraction_full 1.000
_diffrn_reflns_point_group_measured_fraction_max 0.875
_diffrn_reflns_theta_full 25.242
_diffrn_reflns_theta_max 30.811
_diffrn_reflns_theta_min 2.041
_diffrn_source 'sealed X-ray tube'
_diffrn_source_target Mo
_exptl_absorpt_coefficient_mu 0.520
_exptl_absorpt_correction_type none
_exptl_crystal_colour 'metallic dark green'
_exptl_crystal_colour_lustre metallic
_exptl_crystal_colour_modifier dark
_exptl_crystal_colour_primary green
_exptl_crystal_density_diffrn 1.480
_exptl_crystal_description block
_exptl_crystal_F_000 404
_exptl_crystal_recrystallization_method 'evaporated from chloroform'
_exptl_crystal_size_max 0.54
_exptl_crystal_size_mid 0.401
_exptl_crystal_size_min 0.399
_refine_diff_density_max 1.330
_refine_diff_density_min -1.085
_refine_diff_density_rms 0.127
_refine_ls_extinction_method none
_refine_ls_goodness_of_fit_ref 1.068
_refine_ls_hydrogen_treatment constr
_refine_ls_matrix_type full
_refine_ls_number_parameters 235
_refine_ls_number_reflns 4865
_refine_ls_number_restraints 0
_refine_ls_restrained_S_all 1.068
_refine_ls_R_factor_all 0.0943
_refine_ls_R_factor_gt 0.0822
_refine_ls_shift/su_max 0.000
_refine_ls_shift/su_mean 0.000
_refine_ls_structure_factor_coef Fsqd
_refine_ls_weighting_details 'w=1/[\s^2^(Fo^2^)+(0.1440P)^2^+1.2111P] where P=(Fo^2^+2Fc^2^)/3'
_refine_ls_weighting_scheme calc
_refine_ls_wR_factor_gt 0.2435
_refine_ls_wR_factor_ref 0.2561
_reflns_Friedel_coverage 0.000
_reflns_number_gt 4011
_reflns_number_total 4865
_reflns_threshold_expression 'I > 2\s(I)'
_cod_data_source_file ja8b13300_si_002.cif
_cod_data_source_block a
_cod_database_code 4128443
_shelx_shelxl_version_number 2018/3
_audit_contact_letter
;
Please consider this CIF for publication. I certify that this contibution is the
original work of those listed as authors; that it has not been published
before (in any language or medium) and is not being considered for publication
elsewhere; that all authors concur with and are aware of the submission; that
all workers involved in the study are listed as authors or given proper credit
in the acknowledgements; that I have obtained permission for and acknowledged
the source of any excerpts from other copyright works; and that to the best of
my knowledge the paper contains no statements which are libellous, unlawful or
in any way actionable. All coauthors have made significant scientific
contributions to the work reported, including the ideas and their execution,
and share responsibility and accountability for the results.
;
_shelx_space_group_comment
;
The symmetry employed for this shelxl refinement is uniquely defined
by the following loop, which should always be used as a source of
symmetry information in preference to the above space-group names.
They are only intended as comments.
;
_shelx_estimated_absorpt_t_max 0.819
_shelx_estimated_absorpt_t_min 0.767
_olex2_refinement_description
;
1. Others
 Fixed Uiso: H(0.053) H13(0.029) H12(0.026) H11(0.025) H9(0.025) H8(0.027)
 H7(0.028) H6(0.028) H5(0.029) H4(0.032) H3(0.044) H2(0.038) H1(0.045)
 Fixed X: H(0.38349) H13(0.416371) H12(0.069961) H11(0.84151) H9(0.096329)
 H8(0.827469) H7(0.192692) H6(0.661919) H5(0.798596) H4(0.931494) H3(1.20056)
 H2(1.066814) H1(1.267416)
 Fixed Y: H(0.657007) H13(0.886268) H12(0.447831) H11(0.368511) H9(0.205286)
 H8(0.613498) H7(0.715202) H6(0.818071) H5(0.071367) H4(0.091435) H3(0.146585)
 H2(0.129591) H1(0.164125)
 Fixed Z: H(0.352858) H13(0.201726) H12(-0.081459) H11(0.273505) H9(-0.125424)
 H8(0.329332) H7(0.046582) H6(0.301097) H5(0.348029) H4(0.049714) H3(0.200272)
 H2(0.497466) H1(0.423654)
;
_olex2_exptl_crystal_mounting_method 'paratone oil '
_olex2_submission_original_sample_id Ph2-IDPL
_olex2_submission_special_instructions 'No special instructions were received'
_publcif_funding_html
;
;

loop_
_space_group_symop_operation_xyz
'x, y, z'
'-x, -y, -z'

loop_
_atom_site_label
_atom_site_type_symbol
_atom_site_fract_x
_atom_site_fract_y
_atom_site_fract_z
_atom_site_U_iso_or_equiv
_atom_site_adp_type
_atom_site_occupancy
_atom_site_site_symmetry_order
_atom_site_calc_flag
_atom_site_refinement_flags_posn
ClL3 Cl 0.19942(15) 0.79985(13) 0.37805(11) 0.0643(4) Uani 1 1 d .
ClL2 Cl 0.43695(12) 0.70198(17) 0.57290(11) 0.0705(4) Uani 1 1 d .
ClL1 Cl 0.18803(15) 0.49699(16) 0.34271(17) 0.0854(5) Uani 1 1 d .
C C 0.3135(4) 0.6638(4) 0.4040(4) 0.0438(8) Uani 1 1 d .
H H 0.383490 0.657007 0.352858 0.053 Uiso 1 1 calc R
C21 C 0.5687(3) 0.1420(2) 0.0784(2) 0.0168(4) Uani 1 1 d .
C22 C 0.2996(3) 0.5356(2) 0.0573(2) 0.0201(4) Uani 1 1 d .
C20 C 0.4495(3) 0.4963(2) 0.1215(2) 0.0185(4) Uani 1 1 d .
C19 C 0.8382(3) 0.0745(2) 0.1837(2) 0.0183(4) Uani 1 1 d .
C18 C 0.3355(3) 0.2394(2) -0.0036(2) 0.0180(4) Uani 1 1 d .
C17 C 0.6666(3) 0.0370(2) 0.0893(2) 0.0164(4) Uani 1 1 d .
C16 C 0.4629(3) 0.3511(2) 0.0892(2) 0.0179(4) Uani 1 1 d .
C15 C 0.5878(3) 0.5993(2) 0.2133(2) 0.0204(5) Uani 1 1 d .
C14 C 0.4026(3) 0.1059(2) -0.0101(2) 0.0173(4) Uani 1 1 d .
C13 C 0.4251(3) 0.7865(3) 0.1801(3) 0.0241(5) Uani 1 1 d .
H13 H 0.416371 0.886268 0.201726 0.029 Uiso 1 1 calc R
C12 C 0.1707(3) 0.4229(2) -0.0365(3) 0.0218(5) Uani 1 1 d .
H12 H 0.069961 0.447831 -0.081459 0.026 Uiso 1 1 calc R
C11 C 0.7430(3) 0.3999(2) 0.2340(2) 0.0210(5) Uani 1 1 d .
H11 H 0.841510 0.368511 0.273505 0.025 Uiso 1 1 calc R
C10 C 0.6072(3) 0.2993(2) 0.1418(2) 0.0182(4) Uani 1 1 d .
C9 C 0.1862(3) 0.2779(2) -0.0649(2) 0.0206(5) Uani 1 1 d .
H9 H 0.096329 0.205286 -0.125424 0.025 Uiso 1 1 calc R
C8 C 0.7335(3) 0.5461(2) 0.2677(2) 0.0228(5) Uani 1 1 d .
H8 H 0.827469 0.613498 0.329332 0.027 Uiso 1 1 calc R
C7 C 0.2908(3) 0.6845(3) 0.0884(3) 0.0235(5) Uani 1 1 d .
H7 H 0.192692 0.715202 0.046582 0.028 Uiso 1 1 calc R
C6 C 0.5716(3) 0.7459(2) 0.2406(3) 0.0236(5) Uani 1 1 d .
H6 H 0.661919 0.818071 0.301097 0.028 Uiso 1 1 calc R
C5 C 0.8800(3) 0.0866(3) 0.3174(3) 0.0241(5) Uani 1 1 d .
H5 H 0.798596 0.071367 0.348029 0.029 Uiso 1 1 calc R
C4 C 0.9585(3) 0.0981(3) 0.1405(3) 0.0264(5) Uani 1 1 d .
H4 H 0.931494 0.091435 0.049714 0.032 Uiso 1 1 calc R
C3 C 1.1184(3) 0.1313(4) 0.2301(3) 0.0366(7) Uani 1 1 d .
H3 H 1.200560 0.146585 0.200272 0.044 Uiso 1 1 calc R
C2 C 1.0394(3) 0.1208(3) 0.4061(3) 0.0316(6) Uani 1 1 d .
H2 H 1.066814 0.129591 0.497466 0.038 Uiso 1 1 calc R
C1 C 1.1580(3) 0.1420(4) 0.3627(3) 0.0375(7) Uani 1 1 d .
H1 H 1.267416 0.164125 0.423654 0.045 Uiso 1 1 calc R

loop_
_atom_site_aniso_label
_atom_site_aniso_U_11
_atom_site_aniso_U_22
_atom_site_aniso_U_33
_atom_site_aniso_U_23
_atom_site_aniso_U_13
_atom_site_aniso_U_12
ClL3 0.0826(8) 0.0775(7) 0.0539(6) 0.0305(5) 0.0405(6) 0.0439(6)
ClL2 0.0407(5) 0.1200(11) 0.0477(6) 0.0345(6) 0.0097(4) 0.0031(6)
ClL1 0.0531(7) 0.0748(8) 0.1101(11) 0.0391(8) 0.0080(7) -0.0121(6)
C 0.0396(17) 0.056(2) 0.0449(18) 0.0249(16) 0.0208(15) 0.0105(15)
C21 0.0159(10) 0.0131(9) 0.0178(10) 0.0039(7) 0.0038(8) 0.0010(7)
C22 0.0220(11) 0.0180(10) 0.0222(11) 0.0070(8) 0.0105(9) 0.0062(8)
C20 0.0210(10) 0.0145(9) 0.0199(10) 0.0051(8) 0.0085(8) 0.0034(8)
C19 0.0172(10) 0.0119(9) 0.0212(10) 0.0033(7) 0.0042(8) 0.0018(7)
C18 0.0169(10) 0.0146(9) 0.0207(10) 0.0051(8) 0.0061(8) 0.0020(8)
C17 0.0153(9) 0.0140(9) 0.0167(9) 0.0033(7) 0.0041(8) 0.0010(7)
C16 0.0195(10) 0.0132(9) 0.0192(10) 0.0036(7) 0.0071(8) 0.0025(8)
C15 0.0247(11) 0.0149(10) 0.0201(11) 0.0034(8) 0.0095(9) 0.0020(8)
C14 0.0161(10) 0.0135(9) 0.0199(10) 0.0046(8) 0.0053(8) 0.0019(7)
C13 0.0335(13) 0.0158(10) 0.0249(12) 0.0056(8) 0.0144(10) 0.0061(9)
C12 0.0199(10) 0.0187(10) 0.0274(12) 0.0073(9) 0.0097(9) 0.0061(8)
C11 0.0205(10) 0.0157(10) 0.0226(11) 0.0049(8) 0.0050(9) 0.0020(8)
C10 0.0190(10) 0.0137(9) 0.0194(10) 0.0042(8) 0.0061(8) 0.0019(8)
C9 0.0178(10) 0.0178(10) 0.0247(11) 0.0070(8) 0.0067(9) 0.0041(8)
C8 0.0243(11) 0.0155(10) 0.0216(11) 0.0024(8) 0.0046(9) -0.0009(8)
C7 0.0275(12) 0.0177(10) 0.0288(12) 0.0081(9) 0.0142(10) 0.0092(9)
C6 0.0311(12) 0.0143(10) 0.0240(11) 0.0033(8) 0.0117(10) 0.0023(8)
C5 0.0213(11) 0.0226(11) 0.0226(11) 0.0063(9) 0.0037(9) -0.0009(8)
C4 0.0202(11) 0.0292(12) 0.0292(12) 0.0095(10) 0.0093(10) 0.0029(9)
C3 0.0194(12) 0.0456(16) 0.0439(17) 0.0175(13) 0.0099(12) 0.0015(11)
C2 0.0266(13) 0.0309(13) 0.0245(12) 0.0077(10) -0.0020(10) -0.0042(10)
C1 0.0184(12) 0.0410(15) 0.0395(16) 0.0134(13) -0.0026(11) -0.0027(10)

loop_
_atom_type_symbol
_atom_type_description
_atom_type_scat_dispersion_real
_atom_type_scat_dispersion_imag
_atom_type_scat_source
C C 0.0033 0.0016 'International Tables Vol C Tables 4.2.6.8 and 6.1.1.4'
H H 0.0000 0.0000 'International Tables Vol C Tables 4.2.6.8 and 6.1.1.4'
Cl Cl 0.1484 0.1585 'International Tables Vol C Tables 4.2.6.8 and 6.1.1.4'

loop_
_geom_angle_atom_site_label_1
_geom_angle_atom_site_label_2
_geom_angle_atom_site_label_3
_geom_angle
_geom_angle_site_symmetry_1
_geom_angle_site_symmetry_3
ClL3 C ClL1 110.3(2) . .
ClL2 C ClL3 111.8(2) . .
ClL2 C ClL1 110.2(2) . .
C17 C21 C14 121.59(19) . .
C17 C21 C10 130.4(2) . .
C14 C21 C10 107.98(19) . .
C20 C22 C12 117.8(2) . .
C7 C22 C20 117.3(2) . .
C7 C22 C12 124.8(2) . .
C22 C20 C15 122.9(2) . .
C16 C20 C22 118.5(2) . .
C16 C20 C15 118.6(2) . .
C5 C19 C17 119.9(2) . .
C4 C19 C17 121.0(2) . .
C4 C19 C5 119.1(2) . .
C16 C18 C14 105.62(19) . .
C9 C18 C16 117.9(2) . .
C9 C18 C14 136.5(2) . .
C21 C17 C19 121.39(19) . .
C21 C17 C14 117.6(2) . 2_655
C14 C17 C19 120.96(19) 2_655 .
C20 C16 C18 123.8(2) . .
C20 C16 C10 123.7(2) . .
C18 C16 C10 112.5(2) . .
C20 C15 C8 117.6(2) . .
C6 C15 C20 117.2(2) . .
C6 C15 C8 125.2(2) . .
C21 C14 C18 108.33(18) . .
C17 C14 C21 120.8(2) 2_655 .
C17 C14 C18 130.8(2) 2_655 .
C6 C13 C7 121.5(2) . .
C9 C12 C22 122.6(2) . .
C8 C11 C10 119.7(2) . .
C16 C10 C21 105.51(19) . .
C11 C10 C21 136.5(2) . .
C11 C10 C16 118.0(2) . .
C12 C9 C18 119.5(2) . .
C11 C8 C15 122.5(2) . .
C13 C7 C22 120.3(2) . .
C13 C6 C15 120.7(2) . .
C2 C5 C19 120.5(2) . .
C19 C4 C3 120.1(3) . .
C1 C3 C4 120.1(3) . .
C1 C2 C5 120.2(3) . .
C2 C1 C3 120.0(3) . .

loop_
_geom_bond_atom_site_label_1
_geom_bond_atom_site_label_2
_geom_bond_distance
_geom_bond_site_symmetry_2
ClL3 C 1.746(4) .
ClL2 C 1.745(4) .
ClL1 C 1.751(4) .
C21 C17 1.387(3) .
C21 C14 1.431(3) .
C21 C10 1.464(3) .
C22 C20 1.416(3) .
C22 C12 1.423(3) .
C22 C7 1.410(3) .
C20 C16 1.385(3) .
C20 C15 1.417(3) .
C19 C17 1.486(3) .
C19 C5 1.390(3) .
C19 C4 1.390(3) .
C18 C16 1.407(3) .
C18 C14 1.458(3) .
C18 C9 1.400(3) .
C17 C14 1.396(3) 2_655
C16 C10 1.409(3) .
C15 C8 1.429(3) .
C15 C6 1.405(3) .
C13 C7 1.392(4) .
C13 C6 1.388(4) .
C12 C9 1.388(3) .
C11 C10 1.395(3) .
C11 C8 1.385(3) .
C5 C2 1.384(4) .
C4 C3 1.390(4) .
C3 C1 1.384(5) .
C2 C1 1.372(4) .
